data_4307249
loop_
_publ_author_name
'Elaine Phuay Leng Tay'
'Seah Ling Kuan'
'Weng Kee Leong'
'Lai Yoong Goh'

_publ_section_title
;
Synthetic and X-ray Structural and Reactivity Studies of Cp*RuIV Complexes
Containing Bidentate Dithiocarbonate, Xanthate, Carbonate, and Phosphinate
Ligands (Cp* = \h5-C5Me5)
;
_journal_name_full 'Inorganic Chemistry'
_journal_page_first 1440
_journal_page_last 1450
_journal_paper_doi 10.1021/ic061781t
_journal_volume 46
_journal_year 2007
_chemical_formula_sum 'C14 H21 N O Ru S4'
_chemical_formula_weight 448.63
_chemical_name_systematic
; 
 ? 
;
_space_group_IT_number 14
_symmetry_cell_setting monoclinic
_symmetry_space_group_name_Hall '-P 2yn'
_symmetry_space_group_name_H-M 'P 1 21/n 1'
_atom_sites_solution_hydrogens geom
_atom_sites_solution_primary direct
_atom_sites_solution_secondary difmap
_audit_creation_method SHELXL-97
_cell_angle_alpha 90.00
_cell_angle_beta 113.7110(10)
_cell_angle_gamma 90.00
_cell_formula_units_Z 4
_cell_length_a 8.8077(3)
_cell_length_b 24.5807(10)
_cell_length_c 8.8818(4)
_cell_measurement_reflns_used 6829
_cell_measurement_temperature 193(2)
_cell_measurement_theta_max 29.76
_cell_measurement_theta_min 2.63
_cell_volume 1760.58(12)
_computing_cell_refinement 'Bruker XSCANS'
_computing_data_collection 'Bruker XSCANS'
_computing_data_reduction 'Bruker SHELXTL'
_computing_molecular_graphics 'Bruker SHELXTL'
_computing_publication_material 'Bruker SHELXTL'
_computing_structure_refinement 'Bruker SHELXTL'
_computing_structure_solution 'Bruker SHELXTL'
_diffrn_ambient_temperature 193(2)
_diffrn_measured_fraction_theta_full 0.924
_diffrn_measured_fraction_theta_max 0.924
_diffrn_measurement_device_type 'Bruker P4'
_diffrn_measurement_method '\w scans'
_diffrn_radiation_monochromator graphite
_diffrn_radiation_source 'fine-focus sealed tube'
_diffrn_radiation_type MoK\a
_diffrn_radiation_wavelength 0.71073
_diffrn_reflns_av_R_equivalents 0.0342
_diffrn_reflns_av_sigmaI/netI 0.0298
_diffrn_reflns_limit_h_max 11
_diffrn_reflns_limit_h_min -11
_diffrn_reflns_limit_k_max 34
_diffrn_reflns_limit_k_min 0
_diffrn_reflns_limit_l_max 11
_diffrn_reflns_limit_l_min 0
_diffrn_reflns_number 20229
_diffrn_reflns_theta_full 29.93
_diffrn_reflns_theta_max 29.93
_diffrn_reflns_theta_min 2.64
_exptl_absorpt_coefficient_mu 1.362
_exptl_absorpt_correction_T_max 0.9227
_exptl_absorpt_correction_T_min 0.6119
_exptl_absorpt_correction_type sadabs
_exptl_crystal_colour 'dark red'
_exptl_crystal_density_diffrn 1.693
_exptl_crystal_density_method 'not measured'
_exptl_crystal_description plate
_exptl_crystal_F_000 912
_exptl_crystal_size_max 0.40
_exptl_crystal_size_mid 0.24
_exptl_crystal_size_min 0.06
_refine_diff_density_max 1.112
_refine_diff_density_min -0.372
_refine_diff_density_rms 0.121
_refine_ls_extinction_method none
_refine_ls_goodness_of_fit_ref 1.124
_refine_ls_hydrogen_treatment mixed
_refine_ls_matrix_type full
_refine_ls_number_parameters 197
_refine_ls_number_reflns 4723
_refine_ls_number_restraints 0
_refine_ls_restrained_S_all 1.124
_refine_ls_R_factor_all 0.0469
_refine_ls_R_factor_gt 0.0410
_refine_ls_shift/su_max 0.039
_refine_ls_shift/su_mean 0.003
_refine_ls_structure_factor_coef Fsqd
_refine_ls_weighting_details 'calc w=1/[\s^2^(Fo^2^)+(0.0500P)^2^+1.0640P] where P=(Fo^2^+2Fc^2^)/3'
_refine_ls_weighting_scheme calc
_refine_ls_wR_factor_gt 0.0927
_refine_ls_wR_factor_ref 0.0955
_reflns_number_gt 4239
_reflns_number_total 4723
_reflns_threshold_expression >2sigma(I)
_cod_data_source_file ic061781tsi20060920_065925_05.cif
_cod_data_source_block et9
_cod_depositor_comments
;
The following automatic conversions were performed:
'_symmetry_cell_setting' value 'Monoclinic' changed to 'monoclinic'
according to '/home/saulius/struct/CIF-dictionaries/cif_core.dic'
dictionary named 'cif_core.dic' version 2.4.1 from 2010-06-29.

Automatic conversion script
Id: cif_fix_enum 1527 2010-12-29 10:47:43Z saulius 
;
_cod_original_sg_symbol_H-M 'P 1 21/n 1 '
_cod_database_code 4307249

loop_
_symmetry_equiv_pos_as_xyz
'x, y, z'
'-x+1/2, y+1/2, -z+1/2'
'-x, -y, -z'
'x-1/2, -y-1/2, z-1/2'

loop_
_atom_site_label
_atom_site_type_symbol
_atom_site_fract_x
_atom_site_fract_y
_atom_site_fract_z
_atom_site_U_iso_or_equiv
_atom_site_adp_type
_atom_site_occupancy
_atom_site_symmetry_multiplicity
_atom_site_calc_flag
_atom_site_refinement_flags
_atom_site_disorder_assembly
_atom_site_disorder_group
Ru1 Ru 0.70720(3) 0.121992(8) 1.02862(3) 0.02159(8) Uani 1 1 d . . .
S1 S 0.91295(8) 0.09231(3) 0.93712(9) 0.02693(15) Uani 1 1 d . . .
S2 S 0.64656(9) 0.03039(3) 0.93099(10) 0.02902(16) Uani 1 1 d . . .
S3 S 0.69085(9) 0.08905(3) 1.27446(9) 0.03053(16) Uani 1 1 d . . .
S4 S 0.94356(9) 0.15459(3) 1.25614(9) 0.03042(16) Uani 1 1 d . . .
N1 N 0.8212(3) 0.00095(10) 0.7544(3) 0.0280(5) Uani 1 1 d . . .
O1 O 0.9185(3) 0.13613(12) 1.5414(3) 0.0465(6) Uani 1 1 d . . .
C1 C 0.7985(3) 0.03497(11) 0.8578(3) 0.0236(5) Uani 1 1 d . . .
C2 C 0.9518(4) 0.00856(14) 0.6954(4) 0.0360(7) Uani 1 1 d . . .
H2A H 1.0059 0.0428 0.7341 0.054 Uiso 1 1 calc R . .
H2B H 0.9046 0.0082 0.5774 0.054 Uiso 1 1 calc R . .
H2C H 1.0313 -0.0204 0.7358 0.054 Uiso 1 1 calc R . .
C3 C 0.7105(4) -0.04532(14) 0.6874(5) 0.0426(8) Uani 1 1 d . . .
H3A H 0.6456 -0.0511 0.7507 0.064 Uiso 1 1 calc R . .
H3B H 0.7750 -0.0773 0.6923 0.064 Uiso 1 1 calc R . .
H3C H 0.6382 -0.0380 0.5751 0.064 Uiso 1 1 calc R . .
C4 C 0.8633(4) 0.12866(13) 1.3936(4) 0.0324(6) Uani 1 1 d . . .
C10 C 0.6679(4) 0.19936(12) 0.8949(4) 0.0338(7) Uani 1 1 d . . .
C11 C 0.8010(5) 0.23233(17) 0.8769(6) 0.0611(12) Uani 1 1 d . . .
H11A H 0.7563 0.2667 0.8274 0.092 Uiso 1 1 calc R . .
H11B H 0.8442 0.2132 0.8084 0.092 Uiso 1 1 calc R . .
H11C H 0.8884 0.2384 0.9832 0.092 Uiso 1 1 calc R . .
C20 C 0.5675(4) 0.15857(13) 0.7828(4) 0.0334(7) Uani 1 1 d . . .
C21 C 0.5757(5) 0.14117(18) 0.6249(4) 0.0519(10) Uani 1 1 d . . .
H21A H 0.5851 0.1023 0.6235 0.078 Uiso 1 1 calc R . .
H21B H 0.6705 0.1575 0.6155 0.078 Uiso 1 1 calc R . .
H21C H 0.4768 0.1525 0.5342 0.078 Uiso 1 1 calc R . .
C30 C 0.4461(4) 0.14124(13) 0.8397(4) 0.0339(7) Uani 1 1 d . . .
C31 C 0.3069(4) 0.10181(18) 0.7542(6) 0.0588(11) Uani 1 1 d . . .
H31A H 0.2107 0.1214 0.6825 0.088 Uiso 1 1 calc R . .
H31B H 0.2811 0.0824 0.8346 0.088 Uiso 1 1 calc R . .
H31C H 0.3402 0.0765 0.6909 0.088 Uiso 1 1 calc R . .
C40 C 0.4678(4) 0.17062(14) 0.9830(4) 0.0360(7) Uani 1 1 d . . .
C41 C 0.3551(5) 0.1677(2) 1.0725(6) 0.0651(13) Uani 1 1 d . . .
H41A H 0.4201 0.1694 1.1889 0.098 Uiso 1 1 calc R . .
H41B H 0.2944 0.1341 1.0461 0.098 Uiso 1 1 calc R . .
H41C H 0.2790 0.1977 1.0399 0.098 Uiso 1 1 calc R . .
C50 C 0.6035(4) 0.20628(12) 1.0189(4) 0.0346(7) Uani 1 1 d . . .
C51 C 0.6548(6) 0.24791(16) 1.1520(5) 0.0648(13) Uani 1 1 d . . .
H51A H 0.5754 0.2770 1.1215 0.097 Uiso 1 1 calc R . .
H51B H 0.7619 0.2620 1.1682 0.097 Uiso 1 1 calc R . .
H51C H 0.6602 0.2315 1.2522 0.097 Uiso 1 1 calc R . .

loop_
_atom_site_aniso_label
_atom_site_aniso_U_11
_atom_site_aniso_U_22
_atom_site_aniso_U_33
_atom_site_aniso_U_23
_atom_site_aniso_U_13
_atom_site_aniso_U_12
Ru1 0.02051(12) 0.02269(12) 0.02310(13) -0.00253(8) 0.01038(9) -0.00128(7)
S1 0.0226(3) 0.0282(3) 0.0335(4) -0.0050(3) 0.0149(3) -0.0039(2)
S2 0.0289(4) 0.0254(3) 0.0397(4) -0.0062(3) 0.0210(3) -0.0058(3)
S3 0.0265(4) 0.0404(4) 0.0262(3) 0.0015(3) 0.0122(3) -0.0021(3)
S4 0.0270(4) 0.0349(4) 0.0282(4) -0.0050(3) 0.0099(3) -0.0068(3)
N1 0.0272(12) 0.0278(12) 0.0312(13) -0.0052(9) 0.0139(10) 0.0004(9)
O1 0.0430(14) 0.0659(16) 0.0264(12) 0.0009(11) 0.0095(10) -0.0028(12)
C1 0.0207(12) 0.0247(12) 0.0260(13) 0.0009(10) 0.0099(10) 0.0001(10)
C2 0.0366(16) 0.0379(16) 0.0422(18) -0.0028(13) 0.0250(14) 0.0051(13)
C3 0.0390(18) 0.0348(16) 0.054(2) -0.0170(15) 0.0188(16) -0.0057(14)
C4 0.0264(14) 0.0393(16) 0.0290(15) 0.0021(12) 0.0085(12) 0.0049(12)
C10 0.0295(15) 0.0295(14) 0.0410(17) 0.0076(12) 0.0128(13) 0.0027(12)
C11 0.052(2) 0.048(2) 0.083(3) 0.028(2) 0.026(2) -0.0070(18)
C20 0.0350(16) 0.0394(16) 0.0255(14) 0.0008(12) 0.0119(12) 0.0104(13)
C21 0.057(2) 0.067(2) 0.0287(17) 0.0019(17) 0.0145(16) 0.025(2)
C30 0.0221(13) 0.0348(15) 0.0397(17) 0.0004(13) 0.0072(12) 0.0057(11)
C31 0.0278(17) 0.053(2) 0.079(3) -0.005(2) 0.0033(18) -0.0009(16)
C40 0.0336(16) 0.0391(16) 0.0396(17) 0.0085(13) 0.0193(13) 0.0145(13)
C41 0.057(3) 0.088(3) 0.069(3) 0.026(2) 0.045(2) 0.039(2)
C50 0.0409(17) 0.0260(14) 0.0314(15) -0.0025(11) 0.0090(13) 0.0112(12)
C51 0.083(3) 0.040(2) 0.050(2) -0.0162(17) 0.005(2) 0.023(2)

loop_
_atom_type_symbol
_atom_type_description
_atom_type_scat_dispersion_real
_atom_type_scat_dispersion_imag
_atom_type_scat_source
C C 0.0033 0.0016 'International Tables Vol C Tables 4.2.6.8 and 6.1.1.4'
H H 0.0000 0.0000 'International Tables Vol C Tables 4.2.6.8 and 6.1.1.4'
N N 0.0061 0.0033 'International Tables Vol C Tables 4.2.6.8 and 6.1.1.4'
O O 0.0106 0.0060 'International Tables Vol C Tables 4.2.6.8 and 6.1.1.4'
S S 0.1246 0.1234 'International Tables Vol C Tables 4.2.6.8 and 6.1.1.4'
Ru Ru -1.2594 0.8363 'International Tables Vol C Tables 4.2.6.8 and 6.1.1.4'

loop_
_geom_angle_atom_site_label_1
_geom_angle_atom_site_label_2
_geom_angle_atom_site_label_3
_geom_angle
_geom_angle_site_symmetry_1
_geom_angle_site_symmetry_3
_geom_angle_publ_flag
C10 Ru1 C20 38.04(12) . . ?
C10 Ru1 C50 37.69(12) . . ?
C20 Ru1 C50 62.22(11) . . ?
C10 Ru1 C30 61.97(12) . . ?
C20 Ru1 C30 36.68(12) . . ?
C50 Ru1 C30 60.57(11) . . ?
C10 Ru1 C40 61.50(12) . . ?
C20 Ru1 C40 60.84(11) . . ?
C50 Ru1 C40 35.97(12) . . ?
C30 Ru1 C40 35.65(12) . . ?
C10 Ru1 S1 93.28(9) . . ?
C20 Ru1 S1 89.17(8) . . ?
C50 Ru1 S1 128.48(9) . . ?
C30 Ru1 S1 119.49(9) . . ?
C40 Ru1 S1 149.81(8) . . ?
C10 Ru1 S4 93.52(9) . . ?
C20 Ru1 S4 130.37(9) . . ?
C50 Ru1 S4 85.74(8) . . ?
C30 Ru1 S4 146.21(8) . . ?
C40 Ru1 S4 113.50(9) . . ?
S1 Ru1 S4 82.36(3) . . ?
C10 Ru1 S3 137.26(9) . . ?
C20 Ru1 S3 145.44(9) . . ?
C50 Ru1 S3 100.03(9) . . ?
C30 Ru1 S3 109.20(9) . . ?
C40 Ru1 S3 87.11(8) . . ?
S1 Ru1 S3 122.88(3) . . ?
S4 Ru1 S3 72.04(3) . . ?
C10 Ru1 S2 130.94(9) . . ?
C20 Ru1 S2 94.01(9) . . ?
C50 Ru1 S2 145.41(9) . . ?
C30 Ru1 S2 85.22(8) . . ?
C40 Ru1 S2 111.57(9) . . ?
S1 Ru1 S2 71.19(2) . . ?
S4 Ru1 S2 127.95(3) . . ?
S3 Ru1 S2 85.73(3) . . ?
C1 S1 Ru1 89.41(9) . . ?
C1 S2 Ru1 88.92(9) . . ?
C4 S3 Ru1 90.42(11) . . ?
C4 S4 Ru1 90.50(11) . . ?
C1 N1 C2 122.2(3) . . ?
C1 N1 C3 121.1(3) . . ?
C2 N1 C3 116.6(3) . . ?
N1 C1 S2 125.8(2) . . ?
N1 C1 S1 125.6(2) . . ?
S2 C1 S1 108.60(15) . . ?
O1 C4 S3 127.4(3) . . ?
O1 C4 S4 126.6(3) . . ?
S3 C4 S4 105.94(17) . . ?
C50 C10 C20 106.9(3) . . ?
C50 C10 C11 126.1(3) . . ?
C20 C10 C11 126.7(3) . . ?
C50 C10 Ru1 73.33(17) . . ?
C20 C10 Ru1 71.94(17) . . ?
C11 C10 Ru1 124.8(2) . . ?
C30 C20 C10 107.7(3) . . ?
C30 C20 C21 125.1(3) . . ?
C10 C20 C21 126.9(3) . . ?
C30 C20 Ru1 74.17(18) . . ?
C10 C20 Ru1 70.02(17) . . ?
C21 C20 Ru1 126.1(2) . . ?
C40 C30 C20 108.7(3) . . ?
C40 C30 C31 124.9(3) . . ?
C20 C30 C31 126.2(3) . . ?
C40 C30 Ru1 73.25(17) . . ?
C20 C30 Ru1 69.15(16) . . ?
C31 C30 Ru1 127.7(2) . . ?
C30 C40 C50 108.5(3) . . ?
C30 C40 C41 125.1(4) . . ?
C50 C40 C41 126.1(4) . . ?
C30 C40 Ru1 71.10(17) . . ?
C50 C40 Ru1 69.66(17) . . ?
C41 C40 Ru1 129.2(2) . . ?
C40 C50 C10 108.2(3) . . ?
C40 C50 C51 124.4(4) . . ?
C10 C50 C51 127.0(4) . . ?
C40 C50 Ru1 74.37(17) . . ?
C10 C50 Ru1 68.98(16) . . ?
C51 C50 Ru1 127.8(2) . . ?

loop_
_geom_bond_atom_site_label_1
_geom_bond_atom_site_label_2
_geom_bond_distance
_geom_bond_site_symmetry_2
_geom_bond_publ_flag
Ru1 C10 2.194(3) . ?
Ru1 C20 2.220(3) . ?
Ru1 C50 2.252(3) . ?
Ru1 C30 2.285(3) . ?
Ru1 C40 2.313(3) . ?
Ru1 S1 2.3793(7) . ?
Ru1 S4 2.3824(7) . ?
Ru1 S3 2.3869(8) . ?
Ru1 S2 2.3947(7) . ?
S1 C1 1.711(3) . ?
S2 C1 1.711(3) . ?
S3 C4 1.755(3) . ?
S4 C4 1.758(3) . ?
N1 C1 1.315(4) . ?
N1 C2 1.456(4) . ?
N1 C3 1.460(4) . ?
O1 C4 1.217(4) . ?
C10 C50 1.437(5) . ?
C10 C20 1.439(4) . ?
C10 C11 1.486(5) . ?
C20 C30 1.419(5) . ?
C20 C21 1.496(5) . ?
C30 C40 1.408(5) . ?
C30 C31 1.507(5) . ?
C40 C50 1.411(5) . ?
C40 C41 1.503(5) . ?
C50 C51 1.489(5) . ?
